data_7240680
loop_
_publ_author_name
'Taniya, Seikh'
'Khanra, Somnath'
'Ta, Sabyasachi'
'Chatterjee, Sudeshna'
'Salam, Noor'
'Das, Debasis'

_publ_section_title
;
 Exploring a new dinuclear Fe(iii) complex for the fixation of atmospheric
 CO2 and optical recognition of nano-molar levels of Zn2+ ions
;
_journal_issue 37
_journal_name_full 'RSC Advances'
_journal_page_first 22284
_journal_page_last 22290
_journal_paper_doi 10.1039/D0RA01698E
_journal_volume 10
_journal_year 2020
_chemical_formula_moiety 'C54 H54 Fe2 N6 O12'
_chemical_formula_sum 'C54 H54 Fe2 N6 O12'
_chemical_formula_weight 1089.73
_space_group_crystal_system triclinic
_space_group_IT_number 2
_space_group_name_Hall '-P 1'
_space_group_name_H-M_alt 'P -1'
_atom_sites_solution_hydrogens geom
_audit_creation_method SHELXL-2017/1
_audit_update_record
;
2019-09-06 deposited with the CCDC.	2020-05-27 downloaded from the CCDC.
;
_cell_angle_alpha 104.859(3)
_cell_angle_beta 104.285(3)
_cell_angle_gamma 117.418(3)
_cell_formula_units_Z 2
_cell_length_a 14.8885(7)
_cell_length_b 15.0825(6)
_cell_length_c 15.1336(6)
_cell_measurement_reflns_used 9457
_cell_measurement_temperature 296(2)
_cell_measurement_theta_max 25.161
_cell_measurement_theta_min 3.371
_cell_volume 2639.0(2)
_computing_structure_refinement 'SHELXL-2017/1 (Sheldrick, 2017)'
_computing_structure_solution 'SHELXT 2014/5 (Sheldrick, 2014)'
_diffrn_ambient_temperature 296(2)
_diffrn_measured_fraction_theta_full 0.964
_diffrn_measured_fraction_theta_max 0.964
_diffrn_measurement_device_type CCD
_diffrn_radiation_type MoK\a
_diffrn_radiation_wavelength 0.71073
_diffrn_reflns_av_R_equivalents 0.0742
_diffrn_reflns_av_unetI/netI 0.1007
_diffrn_reflns_Laue_measured_fraction_full 0.964
_diffrn_reflns_Laue_measured_fraction_max 0.964
_diffrn_reflns_limit_h_max 17
_diffrn_reflns_limit_h_min -13
_diffrn_reflns_limit_k_max 18
_diffrn_reflns_limit_k_min -17
_diffrn_reflns_limit_l_max 18
_diffrn_reflns_limit_l_min -18
_diffrn_reflns_number 21012
_diffrn_reflns_point_group_measured_fraction_full 0.964
_diffrn_reflns_point_group_measured_fraction_max 0.964
_diffrn_reflns_theta_full 25.161
_diffrn_reflns_theta_max 25.161
_diffrn_reflns_theta_min 3.371
_exptl_absorpt_coefficient_mu 0.617
_exptl_crystal_colour BLACK
_exptl_crystal_density_diffrn 1.301
_exptl_crystal_description BLOCK
_exptl_crystal_F_000 1134
_refine_diff_density_max 1.121
_refine_diff_density_min -0.577
_refine_diff_density_rms 0.088
_refine_ls_extinction_method none
_refine_ls_goodness_of_fit_ref 1.027
_refine_ls_hydrogen_treatment constr
_refine_ls_matrix_type full
_refine_ls_number_parameters 672
_refine_ls_number_reflns 9457
_refine_ls_number_restraints 0
_refine_ls_restrained_S_all 1.027
_refine_ls_R_factor_all 0.1708
_refine_ls_R_factor_gt 0.0773
_refine_ls_shift/su_max 0.000
_refine_ls_shift/su_mean 0.000
_refine_ls_structure_factor_coef Fsqd
_refine_ls_weighting_details 'w=1/[\s^2^(Fo^2^)+(0.0445P)^2^+13.1387P] where P=(Fo^2^+2Fc^2^)/3'
_refine_ls_weighting_scheme calc
_refine_ls_wR_factor_gt 0.1602
_refine_ls_wR_factor_ref 0.2255
_reflns_Friedel_coverage 0.000
_reflns_number_gt 4584
_reflns_number_total 9457
_reflns_threshold_expression 'I > 2\s(I)'
_cod_data_source_file d0ra01698e2.cif
_cod_data_source_block ST11
_cod_depositor_comments 'Adding full bibliography for 7240680.cif.'
_cod_database_code 7240680
_shelx_shelxl_version_number 2017/1
_shelx_space_group_comment
;
The symmetry employed for this shelxl refinement is uniquely defined
by the following loop, which should always be used as a source of
symmetry information in preference to the above space-group names.
They are only intended as comments.
;

loop_
_space_group_symop_operation_xyz
'x, y, z'
'-x, -y, -z'

loop_
_atom_site_label
_atom_site_type_symbol
_atom_site_fract_x
_atom_site_fract_y
_atom_site_fract_z
_atom_site_U_iso_or_equiv
_atom_site_adp_type
_atom_site_occupancy
_atom_site_site_symmetry_order
_atom_site_calc_flag
_atom_site_refinement_flags_posn
_atom_site_refinement_flags_adp
_atom_site_refinement_flags_occupancy
_atom_site_disorder_assembly
_atom_site_disorder_group
Fe01 Fe 0.71679(9) 0.67988(8) 0.45261(7) 0.0471(3) Uani 1 1 d . . . . .
N1 N 0.5881(5) 0.6119(4) 0.2223(4) 0.0491(15) Uani 1 1 d . . . . .
O1 O 0.2767(6) 0.8055(6) 0.3004(6) 0.0846(18) Uani 1 1 d . . . . .
C1 C 0.486(2) 0.9744(18) 0.1190(16) 0.229(9) Uani 1 1 d . . . . .
H1A H 0.418258 0.942592 0.064769 0.275 Uiso 1 1 calc R U . . .
H1B H 0.515940 1.040937 0.173182 0.275 Uiso 1 1 calc R U . . .
Fe02 Fe 0.48353(9) 0.66631(9) 0.25368(8) 0.0511(3) Uani 1 1 d . . . . .
N2 N 0.6300(5) 0.5748(5) 0.2892(4) 0.0475(14) Uani 1 1 d . . . . .
O2 O 0.1498(6) 0.3829(6) -0.0123(5) 0.092(2) Uani 1 1 d . . . . .
C2 C 0.1415(19) 0.469(2) -0.1189(14) 0.248(11) Uani 1 1 d . . . . .
H2A H 0.094653 0.393250 -0.168965 0.371 Uiso 1 1 calc R U . . .
H2B H 0.215083 0.502006 -0.116873 0.371 Uiso 1 1 calc R U . . .
H2C H 0.110509 0.508771 -0.135866 0.371 Uiso 1 1 calc R U . . .
O003 O 0.6832(4) 0.5452(4) 0.4637(3) 0.0503(12) Uani 1 1 d . . . . .
N3 N 0.5614(5) 0.6520(4) 0.4505(4) 0.0440(14) Uani 1 1 d . . . . .
O3 O 1.0440(5) 0.7129(5) 0.4599(5) 0.0798(17) Uani 1 1 d . . . . .
C3 C 0.1877(16) 0.7748(16) 0.1318(13) 0.211(9) Uani 1 1 d . . . . .
H3A H 0.252620 0.831565 0.130606 0.316 Uiso 1 1 calc R U . . .
H3B H 0.149368 0.805379 0.155250 0.316 Uiso 1 1 calc R U . . .
H3C H 0.138642 0.716160 0.064864 0.316 Uiso 1 1 calc R U . . .
O004 O 0.8559(4) 0.7166(4) 0.4476(4) 0.0576(13) Uani 1 1 d . . . . .
N4 N 0.4687(5) 0.5888(4) 0.3543(4) 0.0457(14) Uani 1 1 d . . . . .
O4 O 0.7472(5) 0.4435(5) 0.5547(4) 0.0755(17) Uani 1 1 d . . . . .
C4 C 0.2208(10) 0.7324(10) 0.1978(11) 0.121(4) Uani 1 1 d . . . . .
H4A H 0.154748 0.665401 0.187429 0.145 Uiso 1 1 calc R U . . .
H4AB H 0.269144 0.712459 0.179516 0.145 Uiso 1 1 calc R U . . .
O005 O 0.4257(4) 0.7440(4) 0.3107(4) 0.0583(13) Uani 1 1 d . . . . .
C5 C 0.5443(7) 0.6928(6) 0.5268(5) 0.0507(18) Uani 1 1 d . . . . .
H5 H 0.471332 0.670782 0.515115 0.061 Uiso 1 1 calc R U . . .
O5 O 0.4821(6) 0.8199(6) 0.0279(5) 0.0859(19) Uani 1 1 d . . . . .
O007 O 0.7796(4) 0.7792(4) 0.5915(4) 0.0566(13) Uani 1 1 d . . . . .
O008 O 0.5080(5) 0.7296(4) 0.1605(4) 0.0607(14) Uani 1 1 d . . . . .
O009 O 0.3479(4) 0.5301(4) 0.1568(4) 0.0629(14) Uani 1 1 d . . . . .
O00B O 0.9293(5) 0.9315(4) 0.7720(4) 0.0712(16) Uani 1 1 d . . . . .
N00F N 0.6455(5) 0.8141(5) 0.3728(4) 0.0465(14) Uani 1 1 d . . . . .
N00J N 0.7382(5) 0.8066(5) 0.3998(4) 0.0500(15) Uani 1 1 d . . . . .
C00M C 0.7416(7) 0.8113(6) 0.6534(5) 0.0523(19) Uani 1 1 d . . . . .
C00N C 0.6292(7) 0.7686(6) 0.6266(5) 0.0543(19) Uani 1 1 d . . . . .
C00O C 0.6700(7) 0.4399(6) 0.3063(5) 0.0548(19) Uani 1 1 d . . . . .
C00P C 0.6257(6) 0.6211(6) 0.1544(5) 0.0520(19) Uani 1 1 d . . . . .
H00P H 0.672507 0.596997 0.150382 0.062 Uiso 1 1 calc R U . . .
C00Q C 0.3804(6) 0.5011(6) 0.3414(5) 0.0476(17) Uani 1 1 d . . . . .
H00Q H 0.382829 0.481759 0.395147 0.057 Uiso 1 1 calc R U . . .
C00R C 0.5465(6) 0.7191(6) 0.0929(5) 0.0533(19) Uani 1 1 d . . . . .
C00S C 0.6023(7) 0.6652(6) 0.0844(5) 0.0526(19) Uani 1 1 d . . . . .
C00T C 0.5797(7) 0.9339(6) 0.3879(6) 0.0562(19) Uani 1 1 d . . . . .
C00U C 0.6313(6) 0.4893(6) 0.2509(6) 0.0545(19) Uani 1 1 d . . . . .
H00U H 0.604894 0.456230 0.181067 0.065 Uiso 1 1 calc R U . . .
C00V C 0.6956(6) 0.4709(6) 0.4113(5) 0.0490(18) Uani 1 1 d . . . . .
C00W C 0.7299(6) 0.4134(6) 0.4558(6) 0.056(2) Uani 1 1 d . . . . .
C00X C 0.8194(6) 0.8619(6) 0.3779(5) 0.0509(18) Uani 1 1 d . . . . .
H00X H 0.815869 0.911253 0.353166 0.061 Uiso 1 1 calc R U . . .
C00Y C 0.2788(6) 0.4310(6) 0.2506(5) 0.0503(18) Uani 1 1 d . . . . .
C00Z C 0.5930(7) 0.8064(7) 0.6991(6) 0.063(2) Uani 1 1 d . . . . .
H00Z H 0.517466 0.777155 0.681569 0.076 Uiso 1 1 calc R U . . .
C010 C 0.8204(7) 0.8949(6) 0.7543(6) 0.061(2) Uani 1 1 d . . . . .
C011 C 0.6630(7) 0.9114(6) 0.4065(6) 0.057(2) Uani 1 1 d . . . . .
H011 H 0.736595 0.971490 0.446225 0.069 Uiso 1 1 calc R U . . .
C012 C 0.6838(7) 0.3582(7) 0.2525(7) 0.069(2) Uani 1 1 d . . . . .
H012 H 0.668126 0.338983 0.184501 0.083 Uiso 1 1 calc R U . . .
C013 C 0.6717(10) 0.8860(8) 0.7942(7) 0.075(3) Uani 1 1 d . . . . .
H013 H 0.648638 0.909840 0.841671 0.090 Uiso 1 1 calc R U . . .
C014 C 0.2656(7) 0.4491(6) 0.1622(5) 0.0540(19) Uani 1 1 d . . . . .
C015 C 0.9128(6) 0.8554(6) 0.3875(5) 0.0529(18) Uani 1 1 d . . . . .
C016 C 0.1877(7) 0.3411(6) 0.2510(6) 0.067(2) Uani 1 1 d . . . . .
H016 H 0.195393 0.329474 0.309155 0.080 Uiso 1 1 calc R U . . .
C017 C 1.0216(7) 0.7785(6) 0.4266(6) 0.059(2) Uani 1 1 d . . . . .
C018 C 0.9278(6) 0.7833(6) 0.4232(5) 0.0509(18) Uani 1 1 d . . . . .
C019 C 0.4625(7) 0.8491(7) 0.3425(6) 0.058(2) Uani 1 1 d . . . . .
C01A C 0.5356(7) 0.7678(7) 0.0248(6) 0.065(2) Uani 1 1 d . . . . .
C01B C 0.6419(7) 0.6560(6) 0.0095(6) 0.066(2) Uani 1 1 d . . . . .
H01B H 0.677990 0.619634 0.004853 0.079 Uiso 1 1 calc R U . . .
C01C C 0.6148(8) 1.0461(7) 0.4224(7) 0.072(2) Uani 1 1 d . . . . .
H01C H 0.690776 1.101473 0.452179 0.087 Uiso 1 1 calc R U . . .
C01D C 0.7434(7) 0.3369(7) 0.4025(7) 0.069(2) Uani 1 1 d . . . . .
H01D H 0.769052 0.302697 0.434412 0.083 Uiso 1 1 calc R U . . .
C01E C 0.7194(8) 0.3087(7) 0.2999(7) 0.075(3) Uani 1 1 d . . . . .
H01E H 0.728212 0.255294 0.264427 0.089 Uiso 1 1 calc R U . . .
C01F C 0.9910(8) 0.9212(7) 0.3568(7) 0.074(2) Uani 1 1 d . . . . .
H01F H 0.983632 0.971794 0.336801 0.089 Uiso 1 1 calc R U . . .
C01G C 0.3887(8) 0.8825(8) 0.3346(6) 0.066(2) Uani 1 1 d . . . . .
C01H C 0.5759(8) 0.7566(7) -0.0475(6) 0.071(2) Uani 1 1 d . . . . .
H01H H 0.568061 0.788047 -0.091865 0.086 Uiso 1 1 calc R U . . .
C01I C 0.7828(10) 0.9313(7) 0.8213(6) 0.077(3) Uani 1 1 d . . . . .
H01I H 0.834310 0.987512 0.885688 0.092 Uiso 1 1 calc R U . . .
C01J C 1.0922(7) 0.8392(7) 0.3906(6) 0.069(2) Uani 1 1 d . . . . .
H01J H 1.150817 0.832287 0.389154 0.083 Uiso 1 1 calc R U . . .
C01K C 0.6271(8) 0.7007(7) -0.0567(6) 0.072(2) Uani 1 1 d . . . . .
H01K H 0.651519 0.693366 -0.107378 0.086 Uiso 1 1 calc R U . . .
C01L C 0.1632(8) 0.3744(7) 0.0782(6) 0.069(2) Uani 1 1 d . . . . .
C01M C 0.5394(9) 1.0748(8) 0.4127(7) 0.083(3) Uani 1 1 d . . . . .
H01M H 0.563520 1.148746 0.435047 0.100 Uiso 1 1 calc R U . . .
C01N C 0.0894(8) 0.2717(7) 0.1679(7) 0.083(3) Uani 1 1 d . . . . .
H01N H 0.030394 0.212173 0.168878 0.099 Uiso 1 1 calc R U . . .
C01O C 1.0771(8) 0.9110(8) 0.3563(7) 0.079(3) Uani 1 1 d . . . . .
H01O H 1.126143 0.952053 0.332924 0.095 Uiso 1 1 calc R U . . .
C01P C 0.4261(9) 0.9918(9) 0.3690(7) 0.080(3) Uani 1 1 d . . . . .
H01P H 0.374513 1.011004 0.363119 0.096 Uiso 1 1 calc R U . . .
C01Q C 0.0758(8) 0.2888(8) 0.0810(7) 0.082(3) Uani 1 1 d . . . . .
H01Q H 0.007273 0.241910 0.024605 0.098 Uiso 1 1 calc R U . . .
C01R C 1.0246(9) 0.6955(11) 0.5450(10) 0.107(4) Uani 1 1 d . . . . .
H01A H 0.944798 0.654175 0.526167 0.128 Uiso 1 1 calc R U . . .
H01G H 1.051388 0.651424 0.561074 0.128 Uiso 1 1 calc R U . . .
C01S C 0.7981(10) 0.4063(9) 0.6151(7) 0.092(3) Uani 1 1 d . . . . .
H01L H 0.775245 0.332465 0.573283 0.110 Uiso 1 1 calc R U . . .
H01R H 0.772055 0.402387 0.667626 0.110 Uiso 1 1 calc R U . . .
C01U C 1.0130(9) 1.0152(8) 0.8714(7) 0.099(4) Uani 1 1 d . . . . .
H01S H 0.996736 0.990577 0.922121 0.119 Uiso 1 1 calc R U . . .
H01T H 1.015650 1.082938 0.884004 0.119 Uiso 1 1 calc R U . . .
C01V C 0.1483(12) 0.4721(13) -0.0160(9) 0.135(5) Uani 1 1 d . . . . .
H01U H 0.215645 0.540363 0.037306 0.162 Uiso 1 1 calc R U . . .
H01V H 0.084158 0.467828 -0.007588 0.162 Uiso 1 1 calc R U . . .
C01W C 1.1225(10) 1.0342(11) 0.8746(9) 0.130(5) Uani 1 1 d . . . . .
H01W H 1.112966 0.964195 0.845527 0.195 Uiso 1 1 calc R U . . .
H01X H 1.177525 1.074843 0.943498 0.195 Uiso 1 1 calc R U . . .
H01Y H 1.146697 1.075583 0.836993 0.195 Uiso 1 1 calc R U . . .
C01X C 1.0795(14) 0.7980(13) 0.6337(10) 0.144(5) Uani 1 1 d . . . . .
H01Z H 1.150841 0.850453 0.638271 0.216 Uiso 1 1 calc R U . . .
H010 H 1.089847 0.784467 0.692870 0.216 Uiso 1 1 calc R U . . .
H014 H 1.034090 0.827248 0.628977 0.216 Uiso 1 1 calc R U . . .
C01Y C 0.9181(11) 0.4785(10) 0.6608(10) 0.136(5) Uani 1 1 d . . . . .
H015 H 0.944490 0.478861 0.609002 0.204 Uiso 1 1 calc R U . . .
H017 H 0.948970 0.452662 0.703168 0.204 Uiso 1 1 calc R U . . .
H018 H 0.940966 0.552165 0.700825 0.204 Uiso 1 1 calc R U . . .
C01Z C 0.5414(18) 0.9234(14) 0.1190(11) 0.172(8) Uani 1 1 d . . . . .
H019 H 0.551172 0.908024 0.177787 0.206 Uiso 1 1 calc R U . . .
H020 H 0.615008 0.973010 0.124029 0.206 Uiso 1 1 calc R U . . .

loop_
_atom_site_aniso_label
_atom_site_aniso_U_11
_atom_site_aniso_U_22
_atom_site_aniso_U_33
_atom_site_aniso_U_23
_atom_site_aniso_U_13
_atom_site_aniso_U_12
Fe01 0.0454(6) 0.0480(6) 0.0455(6) 0.0241(5) 0.0197(5) 0.0222(5)
N1 0.052(4) 0.040(3) 0.045(3) 0.021(3) 0.019(3) 0.018(3)
O1 0.072(5) 0.094(5) 0.102(5) 0.048(4) 0.041(4) 0.051(4)
C1 0.27(3) 0.22(2) 0.23(2) 0.087(18) 0.13(2) 0.15(2)
Fe02 0.0528(7) 0.0555(6) 0.0485(6) 0.0295(5) 0.0237(5) 0.0280(6)
N2 0.048(4) 0.049(3) 0.053(4) 0.030(3) 0.024(3) 0.027(3)
O2 0.087(5) 0.106(5) 0.067(4) 0.042(4) 0.018(4) 0.047(4)
C2 0.33(3) 0.43(3) 0.24(2) 0.28(2) 0.21(2) 0.28(3)
O003 0.056(3) 0.053(3) 0.056(3) 0.031(2) 0.029(3) 0.034(3)
N3 0.046(4) 0.045(3) 0.042(3) 0.022(3) 0.021(3) 0.024(3)
O3 0.080(4) 0.092(4) 0.114(5) 0.066(4) 0.059(4) 0.061(4)
C3 0.175(18) 0.25(2) 0.181(17) 0.132(17) 0.031(14) 0.108(17)
O004 0.052(3) 0.061(3) 0.074(3) 0.041(3) 0.032(3) 0.033(3)
N4 0.043(4) 0.047(3) 0.042(3) 0.022(3) 0.016(3) 0.021(3)
O4 0.095(5) 0.097(4) 0.076(4) 0.059(4) 0.046(4) 0.067(4)
C4 0.079(8) 0.111(9) 0.144(12) 0.061(9) 0.022(8) 0.043(7)
O005 0.060(3) 0.059(3) 0.064(3) 0.035(3) 0.029(3) 0.034(3)
C5 0.058(5) 0.056(4) 0.055(5) 0.035(4) 0.031(4) 0.035(4)
O5 0.114(6) 0.102(5) 0.078(4) 0.056(4) 0.048(4) 0.072(5)
O007 0.047(3) 0.055(3) 0.047(3) 0.018(2) 0.012(3) 0.020(3)
O008 0.078(4) 0.068(3) 0.057(3) 0.040(3) 0.036(3) 0.046(3)
O009 0.053(3) 0.069(3) 0.049(3) 0.030(3) 0.016(3) 0.022(3)
O00B 0.064(4) 0.061(3) 0.045(3) 0.020(3) 0.011(3) 0.013(3)
N00F 0.046(4) 0.050(3) 0.041(3) 0.023(3) 0.019(3) 0.023(3)
N00J 0.047(4) 0.050(3) 0.050(4) 0.026(3) 0.018(3) 0.024(3)
C00M 0.063(6) 0.045(4) 0.039(4) 0.022(3) 0.021(4) 0.022(4)
C00N 0.068(6) 0.059(5) 0.045(4) 0.029(4) 0.028(4) 0.036(4)
C00O 0.058(5) 0.048(4) 0.052(4) 0.020(4) 0.019(4) 0.027(4)
C00P 0.058(5) 0.051(4) 0.055(5) 0.030(4) 0.027(4) 0.031(4)
C00Q 0.052(5) 0.050(4) 0.046(4) 0.024(3) 0.019(4) 0.031(4)
C00R 0.054(5) 0.048(4) 0.040(4) 0.019(3) 0.018(4) 0.017(4)
C00S 0.062(5) 0.044(4) 0.042(4) 0.019(3) 0.020(4) 0.023(4)
C00T 0.065(6) 0.059(5) 0.054(5) 0.028(4) 0.028(4) 0.038(5)
C00U 0.052(5) 0.048(4) 0.048(4) 0.016(4) 0.019(4) 0.020(4)
C00V 0.038(4) 0.045(4) 0.060(5) 0.028(4) 0.022(4) 0.016(4)
C00W 0.058(5) 0.050(4) 0.081(6) 0.040(4) 0.038(4) 0.035(4)
C00X 0.048(5) 0.047(4) 0.046(4) 0.024(4) 0.015(4) 0.019(4)
C00Y 0.046(5) 0.046(4) 0.050(4) 0.022(3) 0.011(4) 0.023(4)
C00Z 0.067(6) 0.066(5) 0.056(5) 0.032(4) 0.029(5) 0.033(5)
C010 0.062(6) 0.053(4) 0.045(5) 0.025(4) 0.017(4) 0.017(4)
C011 0.058(5) 0.054(5) 0.066(5) 0.029(4) 0.030(4) 0.031(4)
C012 0.083(7) 0.064(5) 0.067(5) 0.027(4) 0.031(5) 0.045(5)
C013 0.101(8) 0.084(6) 0.063(6) 0.041(5) 0.050(6) 0.056(6)
C014 0.052(5) 0.050(4) 0.052(5) 0.019(4) 0.018(4) 0.027(4)
C015 0.044(5) 0.053(4) 0.051(4) 0.023(4) 0.017(4) 0.021(4)
C016 0.067(6) 0.051(5) 0.068(5) 0.027(4) 0.027(5) 0.024(5)
C017 0.056(5) 0.059(5) 0.058(5) 0.027(4) 0.022(4) 0.030(4)
C018 0.047(5) 0.056(4) 0.044(4) 0.021(4) 0.018(4) 0.025(4)
C019 0.073(6) 0.076(6) 0.055(5) 0.040(4) 0.038(4) 0.051(5)
C01A 0.063(6) 0.063(5) 0.056(5) 0.030(4) 0.019(4) 0.026(5)
C01B 0.078(6) 0.061(5) 0.052(5) 0.025(4) 0.029(4) 0.033(5)
C01C 0.080(7) 0.062(5) 0.079(6) 0.030(5) 0.038(5) 0.042(5)
C01D 0.063(6) 0.073(6) 0.097(7) 0.053(5) 0.036(5) 0.046(5)
C01E 0.098(7) 0.067(5) 0.088(7) 0.037(5) 0.047(6) 0.061(6)
C01F 0.070(6) 0.079(6) 0.092(6) 0.058(5) 0.043(5) 0.041(5)
C01G 0.064(6) 0.081(6) 0.078(6) 0.047(5) 0.040(5) 0.047(5)
C01H 0.077(6) 0.072(6) 0.056(5) 0.036(5) 0.028(5) 0.031(5)
C01I 0.110(9) 0.067(6) 0.044(5) 0.026(4) 0.034(5) 0.041(6)
C01J 0.051(5) 0.088(6) 0.075(6) 0.040(5) 0.034(5) 0.038(5)
C01K 0.085(7) 0.071(5) 0.043(5) 0.025(4) 0.029(5) 0.032(5)
C01L 0.068(6) 0.073(6) 0.053(5) 0.023(4) 0.012(5) 0.039(5)
C01M 0.096(8) 0.077(6) 0.104(8) 0.049(6) 0.047(7) 0.060(7)
C01N 0.061(6) 0.061(5) 0.090(7) 0.039(5) 0.017(5) 0.014(5)
C01O 0.060(6) 0.100(7) 0.096(7) 0.064(6) 0.045(5) 0.041(6)
C01P 0.091(8) 0.096(7) 0.099(7) 0.058(6) 0.054(6) 0.070(7)
C01Q 0.058(6) 0.073(6) 0.069(6) 0.022(5) 0.005(5) 0.020(5)
C01R 0.081(8) 0.151(11) 0.161(11) 0.123(10) 0.074(8) 0.076(8)
C01S 0.115(9) 0.118(8) 0.076(6) 0.056(6) 0.036(6) 0.084(8)
C01U 0.091(8) 0.074(6) 0.052(6) 0.007(5) 0.015(5) 0.008(6)
C01V 0.141(12) 0.179(14) 0.105(9) 0.081(10) 0.048(9) 0.096(11)
C01W 0.070(8) 0.146(11) 0.100(9) 0.055(8) 0.012(7) 0.019(8)
C01X 0.174(15) 0.183(14) 0.090(9) 0.069(10) 0.047(10) 0.109(13)
C01Y 0.115(11) 0.122(10) 0.128(11) 0.030(8) -0.004(9) 0.075(9)
C01Z 0.36(3) 0.207(16) 0.147(13) 0.126(13) 0.164(16) 0.243(19)

loop_
_atom_type_symbol
_atom_type_description
_atom_type_scat_dispersion_real
_atom_type_scat_dispersion_imag
_atom_type_scat_source
C C 0.0033 0.0016 'International Tables Vol C Tables 4.2.6.8 and 6.1.1.4'
H H 0.0000 0.0000 'International Tables Vol C Tables 4.2.6.8 and 6.1.1.4'
Fe Fe 0.3463 0.8444 'International Tables Vol C Tables 4.2.6.8 and 6.1.1.4'
N N 0.0061 0.0033 'International Tables Vol C Tables 4.2.6.8 and 6.1.1.4'
O O 0.0106 0.0060 'International Tables Vol C Tables 4.2.6.8 and 6.1.1.4'

loop_
_geom_angle_atom_site_label_1
_geom_angle_atom_site_label_2
_geom_angle_atom_site_label_3
_geom_angle
_geom_angle_site_symmetry_1
_geom_angle_site_symmetry_3
_geom_angle_publ_flag
O004 Fe01 O007 96.1(2) . . ?
O004 Fe01 O003 94.2(2) . . ?
O007 Fe01 O003 100.8(2) . . ?
O004 Fe01 N3 173.2(2) . . ?
O007 Fe01 N3 84.9(2) . . ?
O003 Fe01 N3 92.3(2) . . ?
O004 Fe01 N00J 83.9(2) . . ?
O007 Fe01 N00J 93.6(2) . . ?
O003 Fe01 N00J 165.5(2) . . ?
N3 Fe01 N00J 89.3(2) . . ?
O004 Fe01 N2 89.5(2) . . ?
O007 Fe01 N2 171.9(2) . . ?
O003 Fe01 N2 84.5(2) . . ?
N3 Fe01 N2 88.9(2) . . ?
N00J Fe01 N2 81.2(2) . . ?
C00P N1 N2 116.8(6) . . ?
C00P N1 Fe02 125.4(5) . . ?
N2 N1 Fe02 117.4(4) . . ?
C01G O1 C4 115.5(8) . . ?
C01Z C1 H1A 120.0 . . ?
C01Z C1 H1B 120.0 . . ?
H1A C1 H1B 120.0 . . ?
O009 Fe02 O005 100.2(2) . . ?
O009 Fe02 O008 95.5(2) . . ?
O005 Fe02 O008 96.2(2) . . ?
O009 Fe02 N4 84.9(2) . . ?
O005 Fe02 N4 90.5(2) . . ?
O008 Fe02 N4 173.0(2) . . ?
O009 Fe02 N1 94.0(2) . . ?
O005 Fe02 N1 165.4(2) . . ?
O008 Fe02 N1 85.7(2) . . ?
N4 Fe02 N1 87.3(2) . . ?
O009 Fe02 N00F 174.0(2) . . ?
O005 Fe02 N00F 83.0(2) . . ?
O008 Fe02 N00F 89.0(2) . . ?
N4 Fe02 N00F 90.1(2) . . ?
N1 Fe02 N00F 82.5(2) . . ?
C00U N2 N1 118.1(6) . . ?
C00U N2 Fe01 121.4(5) . . ?
N1 N2 Fe01 119.6(4) . . ?
C01V O2 C01L 116.3(8) . . ?
C01V C2 H2A 109.5 . . ?
C01V C2 H2B 109.5 . . ?
H2A C2 H2B 109.5 . . ?
C01V C2 H2C 109.5 . . ?
H2A C2 H2C 109.5 . . ?
H2B C2 H2C 109.5 . . ?
C00V O003 Fe01 126.4(4) . . ?
C5 N3 N4 116.3(6) . . ?
C5 N3 Fe01 127.2(5) . . ?
N4 N3 Fe01 116.3(4) . . ?
C017 O3 C01R 121.1(7) . . ?
C4 C3 H3A 109.5 . . ?
C4 C3 H3B 109.5 . . ?
H3A C3 H3B 109.5 . . ?
C4 C3 H3C 109.5 . . ?
H3A C3 H3C 109.5 . . ?
H3B C3 H3C 109.5 . . ?
C018 O004 Fe01 138.3(5) . . ?
C00Q N4 N3 118.1(5) . . ?
C00Q N4 Fe02 126.6(5) . . ?
N3 N4 Fe02 114.6(4) . . ?
C00W O4 C01S 120.5(7) . . ?
O1 C4 C3 114.6(12) . . ?
O1 C4 H4A 108.6 . . ?
C3 C4 H4A 108.6 . . ?
O1 C4 H4AB 108.6 . . ?
C3 C4 H4AB 108.6 . . ?
H4A C4 H4AB 107.6 . . ?
C019 O005 Fe02 130.5(5) . . ?
N3 C5 C00N 124.8(7) . . ?
N3 C5 H5 117.6 . . ?
C00N C5 H5 117.6 . . ?
C01A O5 C01Z 114.0(9) . . ?
C00M O007 Fe01 136.1(5) . . ?
C00R O008 Fe02 135.1(5) . . ?
C014 O009 Fe02 134.5(5) . . ?
C010 O00B C01U 116.3(7) . . ?
C011 N00F N00J 118.0(6) . . ?
C011 N00F Fe02 122.4(5) . . ?
N00J N00F Fe02 118.6(4) . . ?
C00X N00J N00F 118.4(6) . . ?
C00X N00J Fe01 126.0(5) . . ?
N00F N00J Fe01 114.8(4) . . ?
O007 C00M C00N 123.3(7) . . ?
O007 C00M C010 118.4(8) . . ?
C00N C00M C010 118.3(7) . . ?
C00M C00N C5 123.5(7) . . ?
C00M C00N C00Z 120.4(7) . . ?
C5 C00N C00Z 115.9(8) . . ?
C012 C00O C00V 120.2(7) . . ?
C012 C00O C00U 117.2(7) . . ?
C00V C00O C00U 122.6(7) . . ?
N1 C00P C00S 126.5(7) . . ?
N1 C00P H00P 116.8 . . ?
C00S C00P H00P 116.8 . . ?
N4 C00Q C00Y 125.0(6) . . ?
N4 C00Q H00Q 117.5 . . ?
C00Y C00Q H00Q 117.5 . . ?
O008 C00R C00S 123.8(6) . . ?
O008 C00R C01A 118.7(8) . . ?
C00S C00R C01A 117.4(7) . . ?
C01B C00S C00R 121.4(7) . . ?
C01B C00S C00P 116.8(7) . . ?
C00R C00S C00P 121.8(7) . . ?
C011 C00T C01C 117.9(8) . . ?
C011 C00T C019 123.0(7) . . ?
C01C C00T C019 118.9(8) . . ?
N2 C00U C00O 125.9(7) . . ?
N2 C00U H00U 117.0 . . ?
C00O C00U H00U 117.0 . . ?
O003 C00V C00W 120.9(7) . . ?
O003 C00V C00O 122.3(6) . . ?
C00W C00V C00O 116.7(7) . . ?
C01D C00W O4 125.4(7) . . ?
C01D C00W C00V 121.3(8) . . ?
O4 C00W C00V 113.3(7) . . ?
N00J C00X C015 127.0(7) . . ?
N00J C00X H00X 116.5 . . ?
C015 C00X H00X 116.5 . . ?
C016 C00Y C014 119.2(7) . . ?
C016 C00Y C00Q 117.7(7) . . ?
C014 C00Y C00Q 123.1(7) . . ?
C013 C00Z C00N 118.8(8) . . ?
C013 C00Z H00Z 120.6 . . ?
C00N C00Z H00Z 120.6 . . ?
O00B C010 C01I 127.1(8) . . ?
O00B C010 C00M 113.1(7) . . ?
C01I C010 C00M 119.7(9) . . ?
N00F C011 C00T 125.5(8) . . ?
N00F C011 H011 117.2 . . ?
C00T C011 H011 117.2 . . ?
C01E C012 C00O 120.1(8) . . ?
C01E C012 H012 120.0 . . ?
C00O C012 H012 120.0 . . ?
C01I C013 C00Z 121.8(9) . . ?
C01I C013 H013 119.1 . . ?
C00Z C013 H013 119.1 . . ?
O009 C014 C01L 120.3(7) . . ?
O009 C014 C00Y 121.9(7) . . ?
C01L C014 C00Y 117.7(7) . . ?
C018 C015 C01F 119.7(8) . . ?
C018 C015 C00X 122.2(7) . . ?
C01F C015 C00X 118.1(7) . . ?
C01N C016 C00Y 120.7(8) . . ?
C01N C016 H016 119.7 . . ?
C00Y C016 H016 119.7 . . ?
O3 C017 C01J 116.7(8) . . ?
O3 C017 C018 123.4(7) . . ?
C01J C017 C018 119.9(7) . . ?
O004 C018 C015 122.6(7) . . ?
O004 C018 C017 118.7(7) . . ?
C015 C018 C017 118.6(7) . . ?
O005 C019 C01G 121.1(8) . . ?
O005 C019 C00T 121.3(7) . . ?
C01G C019 C00T 117.6(8) . . ?
O5 C01A C01H 120.3(7) . . ?
O5 C01A C00R 120.7(8) . . ?
C01H C01A C00R 119.0(8) . . ?
C01K C01B C00S 119.8(8) . . ?
C01K C01B H01B 120.1 . . ?
C00S C01B H01B 120.1 . . ?
C01M C01C C00T 121.4(9) . . ?
C01M C01C H01C 119.3 . . ?
C00T C01C H01C 119.3 . . ?
C00W C01D C01E 121.1(7) . . ?
C00W C01D H01D 119.5 . . ?
C01E C01D H01D 119.5 . . ?
C012 C01E C01D 120.5(8) . . ?
C012 C01E H01E 119.7 . . ?
C01D C01E H01E 119.7 . . ?
C01O C01F C015 120.4(8) . . ?
C01O C01F H01F 119.8 . . ?
C015 C01F H01F 119.8 . . ?
C01P C01G O1 118.3(8) . . ?
C01P C01G C019 121.6(9) . . ?
O1 C01G C019 119.8(8) . . ?
C01K C01H C01A 122.7(8) . . ?
C01K C01H H01H 118.6 . . ?
C01A C01H H01H 118.6 . . ?
C013 C01I C010 121.0(9) . . ?
C013 C01I H01I 119.5 . . ?
C010 C01I H01I 119.5 . . ?
C017 C01J C01O 120.9(8) . . ?
C017 C01J H01J 119.5 . . ?
C01O C01J H01J 119.5 . . ?
C01B C01K C01H 119.6(8) . . ?
C01B C01K H01K 120.2 . . ?
C01H C01K H01K 120.2 . . ?
C01Q C01L O2 118.4(8) . . ?
C01Q C01L C014 121.8(8) . . ?
O2 C01L C014 119.7(8) . . ?
C01C C01M C01P 119.0(9) . . ?
C01C C01M H01M 120.5 . . ?
C01P C01M H01M 120.5 . . ?
C016 C01N C01Q 120.4(8) . . ?
C016 C01N H01N 119.8 . . ?
C01Q C01N H01N 119.8 . . ?
C01F C01O C01J 120.4(8) . . ?
C01F C01O H01O 119.8 . . ?
C01J C01O H01O 119.8 . . ?
C01G C01P C01M 121.4(9) . . ?
C01G C01P H01P 119.3 . . ?
C01M C01P H01P 119.3 . . ?
C01L C01Q C01N 120.0(8) . . ?
C01L C01Q H01Q 120.0 . . ?
C01N C01Q H01Q 120.0 . . ?
C01X C01R O3 112.7(10) . . ?
C01X C01R H01A 109.0 . . ?
O3 C01R H01A 109.0 . . ?
C01X C01R H01G 109.0 . . ?
O3 C01R H01G 109.0 . . ?
H01A C01R H01G 107.8 . . ?
O4 C01S C01Y 112.0(9) . . ?
O4 C01S H01L 109.2 . . ?
C01Y C01S H01L 109.2 . . ?
O4 C01S H01R 109.2 . . ?
C01Y C01S H01R 109.2 . . ?
H01L C01S H01R 107.9 . . ?
O00B C01U C01W 106.3(9) . . ?
O00B C01U H01S 110.5 . . ?
C01W C01U H01S 110.5 . . ?
O00B C01U H01T 110.5 . . ?
C01W C01U H01T 110.5 . . ?
H01S C01U H01T 108.7 . . ?
O2 C01V C2 107.0(13) . . ?
O2 C01V H01U 110.3 . . ?
C2 C01V H01U 110.3 . . ?
O2 C01V H01V 110.3 . . ?
C2 C01V H01V 110.3 . . ?
H01U C01V H01V 108.6 . . ?
C01U C01W H01W 109.5 . . ?
C01U C01W H01X 109.5 . . ?
H01W C01W H01X 109.5 . . ?
C01U C01W H01Y 109.5 . . ?
H01W C01W H01Y 109.5 . . ?
H01X C01W H01Y 109.5 . . ?
C01R C01X H01Z 109.5 . . ?
C01R C01X H010 109.5 . . ?
H01Z C01X H010 109.5 . . ?
C01R C01X H014 109.5 . . ?
H01Z C01X H014 109.5 . . ?
H010 C01X H014 109.5 . . ?
C01S C01Y H015 109.5 . . ?
C01S C01Y H017 109.5 . . ?
H015 C01Y H017 109.5 . . ?
C01S C01Y H018 109.5 . . ?
H015 C01Y H018 109.5 . . ?
H017 C01Y H018 109.5 . . ?
C1 C01Z O5 112.5(17) . . ?
C1 C01Z H019 109.1 . . ?
O5 C01Z H019 109.1 . . ?
C1 C01Z H020 109.1 . . ?
O5 C01Z H020 109.1 . . ?
H019 C01Z H020 107.8 . . ?

loop_
_geom_bond_atom_site_label_1
_geom_bond_atom_site_label_2
_geom_bond_distance
_geom_bond_site_symmetry_2
_geom_bond_publ_flag
Fe01 O004 1.909(5) . ?
Fe01 O007 1.913(5) . ?
Fe01 O003 1.920(4) . ?
Fe01 N3 2.142(6) . ?
Fe01 N00J 2.178(5) . ?
Fe01 N2 2.197(6) . ?
N1 C00P 1.294(9) . ?
N1 N2 1.423(7) . ?
N1 Fe02 2.160(6) . ?
O1 C01G 1.371(10) . ?
O1 C4 1.400(13) . ?
C1 C01Z 1.36(2) . ?
C1 H1A 0.9300 . ?
C1 H1B 0.9300 . ?
Fe02 O009 1.903(5) . ?
Fe02 O005 1.906(5) . ?
Fe02 O008 1.911(5) . ?
Fe02 N4 2.138(5) . ?
Fe02 N00F 2.208(6) . ?
N2 C00U 1.284(9) . ?
O2 C01V 1.371(14) . ?
O2 C01L 1.383(10) . ?
C2 C01V 1.521(17) . ?
C2 H2A 0.9600 . ?
C2 H2B 0.9600 . ?
C2 H2C 0.9600 . ?
O003 C00V 1.312(8) . ?
N3 C5 1.304(8) . ?
N3 N4 1.421(7) . ?
O3 C017 1.350(9) . ?
O3 C01R 1.448(12) . ?
C3 C4 1.423(16) . ?
C3 H3A 0.9600 . ?
C3 H3B 0.9600 . ?
C3 H3C 0.9600 . ?
O004 C018 1.299(8) . ?
N4 C00Q 1.287(8) . ?
O4 C00W 1.365(9) . ?
O4 C01S 1.426(9) . ?
C4 H4A 0.9700 . ?
C4 H4AB 0.9700 . ?
O005 C019 1.314(9) . ?
C5 C00N 1.425(10) . ?
C5 H5 0.9300 . ?
O5 C01A 1.352(10) . ?
O5 C01Z 1.463(16) . ?
O007 C00M 1.310(9) . ?
O008 C00R 1.301(9) . ?
O009 C014 1.312(9) . ?
O00B C010 1.376(10) . ?
O00B C01U 1.436(10) . ?
N00F C011 1.296(9) . ?
N00F N00J 1.406(8) . ?
N00J C00X 1.295(9) . ?
C00M C00N 1.384(11) . ?
C00M C010 1.437(10) . ?
C00N C00Z 1.440(11) . ?
C00O C012 1.423(10) . ?
C00O C00V 1.431(10) . ?
C00O C00U 1.437(10) . ?
C00P C00S 1.441(9) . ?
C00P H00P 0.9300 . ?
C00Q C00Y 1.432(9) . ?
C00Q H00Q 0.9300 . ?
C00R C00S 1.410(11) . ?
C00R C01A 1.430(10) . ?
C00S C01B 1.405(11) . ?
C00T C011 1.412(10) . ?
C00T C01C 1.418(10) . ?
C00T C019 1.434(11) . ?
C00U H00U 0.9300 . ?
C00V C00W 1.416(9) . ?
C00W C01D 1.356(11) . ?
C00X C015 1.413(10) . ?
C00X H00X 0.9300 . ?
C00Y C016 1.412(10) . ?
C00Y C014 1.419(10) . ?
C00Z C013 1.369(11) . ?
C00Z H00Z 0.9300 . ?
C010 C01I 1.385(12) . ?
C011 H011 0.9300 . ?
C012 C01E 1.343(10) . ?
C012 H012 0.9300 . ?
C013 C01I 1.362(13) . ?
C013 H013 0.9300 . ?
C014 C01L 1.392(10) . ?
C015 C018 1.411(10) . ?
C015 C01F 1.413(11) . ?
C016 C01N 1.351(11) . ?
C016 H016 0.9300 . ?
C017 C01J 1.375(11) . ?
C017 C018 1.421(11) . ?
C019 C01G 1.397(11) . ?
C01A C01H 1.382(12) . ?
C01B C01K 1.372(10) . ?
C01B H01B 0.9300 . ?
C01C C01M 1.367(12) . ?
C01C H01C 0.9300 . ?
C01D C01E 1.401(11) . ?
C01D H01D 0.9300 . ?
C01E H01E 0.9300 . ?
C01F C01O 1.361(12) . ?
C01F H01F 0.9300 . ?
C01G C01P 1.368(12) . ?
C01H C01K 1.376(12) . ?
C01H H01H 0.9300 . ?
C01I H01I 0.9300 . ?
C01J C01O 1.396(11) . ?
C01J H01J 0.9300 . ?
C01K H01K 0.9300 . ?
C01L C01Q 1.367(12) . ?
C01M C01P 1.389(13) . ?
C01M H01M 0.9300 . ?
C01N C01Q 1.388(12) . ?
C01N H01N 0.9300 . ?
C01O H01O 0.9300 . ?
C01P H01P 0.9300 . ?
C01Q H01Q 0.9300 . ?
C01R C01X 1.447(15) . ?
C01R H01A 0.9700 . ?
C01R H01G 0.9700 . ?
C01S C01Y 1.439(15) . ?
C01S H01L 0.9700 . ?
C01S H01R 0.9700 . ?
C01U C01W 1.504(16) . ?
C01U H01S 0.9700 . ?
C01U H01T 0.9700 . ?
C01V H01U 0.9700 . ?
C01V H01V 0.9700 . ?
C01W H01W 0.9600 . ?
C01W H01X 0.9600 . ?
C01W H01Y 0.9600 . ?
C01X H01Z 0.9600 . ?
C01X H010 0.9600 . ?
C01X H014 0.9600 . ?
C01Y H015 0.9600 . ?
C01Y H017 0.9600 . ?
C01Y H018 0.9600 . ?
C01Z H019 0.9700 . ?
C01Z H020 0.9700 . ?
